data_1522948
loop_
_publ_author_name
'Stadnyk, Yu.V.'
'Kuprina, V.V.'
'Mikhailiv, L.A.'
'Skolozdra, R.V.'

_publ_section_title
;
 Properties and crystal structure of M Ir S compounds (M= Zi, Zr, Hf)
;
_journal_name_full 'Izvestiya Akademii Nauk SSSR, Neorganicheskie Materialy'
_journal_page_first 1397
_journal_page_last 1399
_journal_volume 24
_journal_year 1988
_chemical_formula_sum 'Ir Sn Zr'
_space_group_IT_number 189
_symmetry_space_group_name_Hall 'P -6 -2'
_symmetry_space_group_name_H-M 'P -6 2 m'
_cell_angle_alpha 90
_cell_angle_beta 90
_cell_angle_gamma 120
_cell_formula_units_Z 3
_cell_length_a 7.32
_cell_length_b 7.32
_cell_length_c 3.661
_cell_volume 169.884
_citation_journal_id_ASTM IVNMAW
_cod_data_source_file Stadnyk_IVNMAW_1988_813.cif
_cod_data_source_block Ir1Sn1Zr1
_cod_original_formula_sum 'Ir1 Sn1 Zr1'
_cod_database_code 1522948

loop_
_symmetry_equiv_pos_as_xyz
x,y,z
-x+y,-x,-z
-y,x-y,z
x,y,-z
-x+y,-x,z
-y,x-y,-z
y,x,z
x-y,-y,-z
-x,-x+y,z
y,x,-z
x-y,-y,z
-x,-x+y,-z

loop_
_atom_site_label
_atom_site_type_symbol
_atom_site_fract_x
_atom_site_fract_y
_atom_site_fract_z
_atom_site_occupancy
_atom_site_U_iso_or_equiv
Ir1 Ir 0 0 0.5 1 0.0
Zr1 Zr 0.602 0 0.5 1 0.0
Sn1 Sn 0.265 0 0 1 0.0
Ir2 Ir 0.3333 0.6667 0 1 0.0
